data_4318679
loop_
_publ_author_name
'Wilda Vargas'
'Ulrich Englich'
'Karin Ruhlandt-Senge'

_publ_section_title
;
 A Novel Group of Alkaline Earth Metal Amides: Syntheses and
 Characterization of M[N(2,6-iPr2C6H3)(SiMe3)]2(THF)2 (M = Mg, Ca, Sr, Ba)
 and the Linear, Two-Coordinate Mg[N(2,6-iPr2C6H3)(SiMe3)]2
;
_journal_name_full 'Inorganic Chemistry'
_journal_page_first 5602
_journal_page_last 5608
_journal_paper_doi 10.1021/ic0203668
_journal_volume 41
_journal_year 2002
_chemical_formula_sum 'C27 H51 Mg N O2 Si'
_chemical_formula_weight 474.09
_chemical_name_systematic
;

  ?

;
_space_group_IT_number 4
_symmetry_cell_setting monoclinic
_symmetry_space_group_name_Hall 'P 2yb'
_symmetry_space_group_name_H-M 'P 1 21 1'
_atom_sites_solution_hydrogens geom
_atom_sites_solution_primary direct
_atom_sites_solution_secondary difmap
_audit_creation_method SHELXL-97
_cell_angle_alpha 90.00
_cell_angle_beta 108.149(2)
_cell_angle_gamma 90.00
_cell_formula_units_Z 2
_cell_length_a 9.5413(14)
_cell_length_b 16.493(2)
_cell_length_c 9.8218(14)
_cell_measurement_temperature 89(2)
_cell_volume 1468.7(3)
_computing_cell_refinement 'Bruker SMART'
_computing_data_collection 'Bruker SMART'
_computing_data_reduction 'Bruker SHELXTL'
_computing_molecular_graphics 'Bruker SHELXTL'
_computing_publication_material 'Bruker SHELXTL'
_computing_structure_refinement 'SHELXL-97 (Sheldrick, 1997)'
_computing_structure_solution 'SHELXS-97 (Sheldrick, 1990)'
_diffrn_ambient_temperature 89(2)
_diffrn_measured_fraction_theta_full 1.000
_diffrn_measured_fraction_theta_max 1.000
_diffrn_measurement_device_type 'CCD area detector'
_diffrn_measurement_method 'phi and omega scans'
_diffrn_radiation_monochromator graphite
_diffrn_radiation_source 'fine-focus sealed tube'
_diffrn_radiation_type MoK\a
_diffrn_radiation_wavelength 0.71073
_diffrn_reflns_av_R_equivalents 0.0480
_diffrn_reflns_av_sigmaI/netI 0.0819
_diffrn_reflns_limit_h_max 10
_diffrn_reflns_limit_h_min -11
_diffrn_reflns_limit_k_max 19
_diffrn_reflns_limit_k_min -15
_diffrn_reflns_limit_l_max 11
_diffrn_reflns_limit_l_min -11
_diffrn_reflns_number 7993
_diffrn_reflns_theta_full 25.00
_diffrn_reflns_theta_max 25.00
_diffrn_reflns_theta_min 2.18
_diffrn_standards_decay_% no
_exptl_absorpt_coefficient_mu 0.123
_exptl_absorpt_correction_T_max 0.9878
_exptl_absorpt_correction_T_min 0.9525
_exptl_absorpt_correction_type none
_exptl_absorpt_process_details 'R. Blessing, Acta Cryst. (1995) A51 33-38.'
_exptl_crystal_colour colorless
_exptl_crystal_density_diffrn 1.072
_exptl_crystal_density_method 'not measured'
_exptl_crystal_description plates
_exptl_crystal_F_000 524
_exptl_crystal_size_max 0.40
_exptl_crystal_size_mid 0.20
_exptl_crystal_size_min 0.10
_refine_diff_density_max 0.443
_refine_diff_density_min -0.237
_refine_diff_density_rms 0.071
_refine_ls_abs_structure_details 'Flack H D (1983), Acta Cryst. A39, 876-881'
_refine_ls_abs_structure_Flack 0.1(3)
_refine_ls_extinction_method none
_refine_ls_goodness_of_fit_ref 1.106
_refine_ls_hydrogen_treatment mixed
_refine_ls_matrix_type full
_refine_ls_number_parameters 344
_refine_ls_number_reflns 4616
_refine_ls_number_restraints 1
_refine_ls_restrained_S_all 1.105
_refine_ls_R_factor_all 0.1232
_refine_ls_R_factor_gt 0.0828
_refine_ls_shift/su_max 0.001
_refine_ls_shift/su_mean 0.000
_refine_ls_structure_factor_coef Fsqd
_refine_ls_weighting_details 'calc w=1/[\s^2^(Fo^2^)+(0.1000P)^2^+0.0000P] where P=(Fo^2^+2Fc^2^)/3'
_refine_ls_weighting_scheme calc
_refine_ls_wR_factor_gt 0.1891
_refine_ls_wR_factor_ref 0.2069
_reflns_number_gt 2820
_reflns_number_total 4616
_reflns_threshold_expression >2sigma(I)
_cod_data_source_file ic0203668_2.cif
_cod_data_source_block sad1
_cod_depositor_comments
;
The following automatic conversions were performed:

'_symmetry_cell_setting' value 'Monoclinic' changed to 'monoclinic'
according to the built-in table from CIF Core dictionary named
'cif_core.dic' version 2.4.1 from 2010-06-29.

Automatic conversion script
Id: cif_fix_values 1646 2011-03-28 12:23:43Z adriana 
;
_cod_original_cell_volume 1468.7(4)
_cod_database_code 4318679

loop_
_symmetry_equiv_pos_as_xyz
'x, y, z'
'-x, y+1/2, -z'

loop_
_atom_site_label
_atom_site_type_symbol
_atom_site_fract_x
_atom_site_fract_y
_atom_site_fract_z
_atom_site_U_iso_or_equiv
_atom_site_adp_type
_atom_site_occupancy
_atom_site_symmetry_multiplicity
_atom_site_calc_flag
_atom_site_refinement_flags
_atom_site_disorder_assembly
_atom_site_disorder_group
Mg1 Mg 0.5581(2) 0.43425(12) 0.70331(17) 0.0500(5) Uani 1 1 d . . .
N1 N 0.6726(5) 0.4337(3) 0.9152(4) 0.0526(12) Uani 1 1 d . B .
C1 C 0.6384(7) 0.4922(3) 0.9988(6) 0.0547(16) Uani 1 1 d . . .
C2 C 0.7317(8) 0.5618(4) 1.0475(6) 0.0621(18) Uani 1 1 d . A .
C3 C 0.6891(11) 0.6251(5) 1.1255(8) 0.095(3) Uani 1 1 d . . .
H3A H 0.7496 0.6716 1.1557 0.114 Uiso 1 1 calc R B .
C4 C 0.5558(12) 0.6172(7) 1.1569(9) 0.115(4) Uani 1 1 d . B .
H4A H 0.5270 0.6596 1.2080 0.138 Uiso 1 1 calc R . .
C5 C 0.4648(8) 0.5504(6) 1.1166(7) 0.087(3) Uani 1 1 d . . .
H5A H 0.3807 0.5468 1.1486 0.104 Uiso 1 1 calc R B .
C6 C 0.4916(8) 0.4855(4) 1.0275(7) 0.0570(17) Uani 1 1 d . B .
C7 C 0.8692(9) 0.5701(5) 1.0165(7) 0.082(2) Uani 0.904(16) 1 d P A 1
H7A H 0.8860 0.5202 0.9658 0.098 Uiso 0.904(16) 1 calc PR A 1
C8 C 1.0058(9) 0.5847(6) 1.1497(7) 0.076(3) Uani 0.904(16) 1 d P A 1
H8A H 1.0142 0.5405 1.2186 0.113 Uiso 0.904(16) 1 calc PR A 1
H8B H 0.9947 0.6363 1.1945 0.113 Uiso 0.904(16) 1 calc PR A 1
H8C H 1.0949 0.5863 1.1203 0.113 Uiso 0.904(16) 1 calc PR A 1
C9 C 0.8509(16) 0.6477(6) 0.9091(10) 0.115(4) Uani 0.904(16) 1 d P A 1
H9A H 0.7654 0.6392 0.8239 0.172 Uiso 0.904(16) 1 calc PR A 1
H9B H 0.9400 0.6534 0.8803 0.172 Uiso 0.904(16) 1 calc PR A 1
H9C H 0.8364 0.6970 0.9586 0.172 Uiso 0.904(16) 1 calc PR A 1
C7' C 0.8692(9) 0.5701(5) 1.0165(7) 0.082(2) Uani 0.096(16) 1 d P A 2
H7'A H 0.8934 0.6221 1.0712 0.098 Uiso 0.096(16) 1 calc PR A 2
C8' C 0.977(5) 0.522(3) 1.138(5) 0.018(15) Uiso 0.096(16) 1 d P A 2
H8'A H 0.9315 0.4707 1.1513 0.027 Uiso 0.096(16) 1 calc PR A 2
H8'B H 1.0021 0.5536 1.2265 0.027 Uiso 0.096(16) 1 calc PR A 2
H8'C H 1.0672 0.5107 1.1129 0.027 Uiso 0.096(16) 1 calc PR A 2
C9' C 0.887(7) 0.613(5) 0.867(7) 0.043(18) Uiso 0.096(16) 1 d P A 2
H9'A H 0.7902 0.6310 0.8052 0.065 Uiso 0.096(16) 1 calc PR A 2
H9'B H 0.9277 0.5732 0.8152 0.065 Uiso 0.096(16) 1 calc PR A 2
H9'C H 0.9536 0.6596 0.8930 0.065 Uiso 0.096(16) 1 calc PR A 2
C10 C 0.4055(7) 0.4214(8) 0.9909(6) 0.113(4) Uani 1 1 d . . .
H10A H 0.4530 0.3825 0.9405 0.135 Uiso 1 1 calc R B .
C11 C 0.3760(10) 0.3751(8) 1.1198(8) 0.123(4) Uani 1 1 d . B .
H11A H 0.4701 0.3577 1.1877 0.185 Uiso 1 1 calc R . .
H11B H 0.3141 0.3275 1.0835 0.185 Uiso 1 1 calc R . .
H11C H 0.3255 0.4114 1.1683 0.185 Uiso 1 1 calc R . .
C12 C 0.2521(7) 0.4503(9) 0.8789(8) 0.159(6) Uani 1 1 d . B .
H12A H 0.2713 0.4790 0.7992 0.239 Uiso 1 1 calc R . .
H12B H 0.2013 0.4866 0.9271 0.239 Uiso 1 1 calc R . .
H12C H 0.1899 0.4029 0.8421 0.239 Uiso 1 1 calc R . .
C13 C 0.4261(7) 0.3359(4) 0.5765(7) 0.075(2) Uani 1 1 d . B .
H13A H 0.4220 0.3458 0.4759 0.090 Uiso 1 1 calc R . .
H13B H 0.4839 0.2856 0.6068 0.090 Uiso 1 1 calc R . .
C14 C 0.2797(8) 0.3178(4) 0.5737(8) 0.075(2) Uani 1 1 d . . .
H14A H 0.2197 0.3674 0.5431 0.091 Uiso 1 1 calc R B .
H14B H 0.2818 0.3060 0.6732 0.091 Uiso 1 1 calc R . .
C15 C 0.1995(8) 0.2479(4) 0.4788(8) 0.076(2) Uani 1 1 d . B .
H15A H 0.1993 0.2587 0.3796 0.091 Uiso 1 1 calc R . .
H15B H 0.2570 0.1977 0.5113 0.091 Uiso 1 1 calc R . .
C16 C 0.0483(10) 0.2330(6) 0.4757(12) 0.112(3) Uani 1 1 d . . .
H16A H 0.0079 0.1873 0.4117 0.169 Uiso 1 1 calc R B .
H16B H -0.0114 0.2815 0.4406 0.169 Uiso 1 1 calc R . .
H16C H 0.0465 0.2201 0.5725 0.169 Uiso 1 1 calc R . .
Si1 Si 0.7796(2) 0.35143(11) 0.98294(19) 0.0681(6) Uani 1 1 d . B .
C17 C 0.9677(8) 0.3766(5) 1.1102(8) 0.090(3) Uani 1 1 d . . .
H17A H 0.9978 0.3344 1.1840 0.135 Uiso 1 1 calc R B .
H17B H 0.9639 0.4291 1.1556 0.135 Uiso 1 1 calc R . .
H17C H 1.0392 0.3792 1.0571 0.135 Uiso 1 1 calc R . .
C18 C 0.7060(11) 0.2785(5) 1.0869(12) 0.126(4) Uani 1 1 d . . .
H18A H 0.7867 0.2585 1.1687 0.189 Uiso 1 1 calc R B .
H18B H 0.6601 0.2327 1.0254 0.189 Uiso 1 1 calc R . .
H18C H 0.6322 0.3055 1.1217 0.189 Uiso 1 1 calc R . .
C19 C 0.8066(14) 0.2931(6) 0.8337(10) 0.151(5) Uani 1 1 d . . .
H19A H 0.8811 0.2510 0.8715 0.227 Uiso 1 1 calc R B .
H19B H 0.8399 0.3295 0.7711 0.227 Uiso 1 1 calc R . .
H19C H 0.7132 0.2677 0.7788 0.227 Uiso 1 1 calc R . .
O1 O 0.7096(4) 0.4592(3) 0.5988(4) 0.0626(12) Uani 0.449(17) 1 d P B 3
C20 C 0.6924(12) 0.4388(18) 0.4630(8) 0.323(15) Uani 0.449(17) 1 d P B 3
H20A H 0.6021 0.4652 0.4006 0.387 Uiso 0.449(17) 1 calc PR B 3
H20C H 0.6773 0.3794 0.4528 0.387 Uiso 0.449(17) 1 calc PR B 3
C21 C 0.8111(11) 0.4599(8) 0.4142(10) 0.120(4) Uani 0.449(17) 1 d P B 3
H21A H 0.8373 0.4144 0.3610 0.145 Uiso 0.449(17) 1 calc PR B 3
H21D H 0.7864 0.5079 0.3507 0.145 Uiso 0.449(17) 1 calc PR B 3
C22 C 0.927(2) 0.4773(14) 0.5389(17) 0.048(5) Uani 0.449(17) 1 d P B 3
H22A H 0.9531 0.5355 0.5424 0.058 Uiso 0.449(17) 1 calc PR B 3
H22B H 1.0157 0.4450 0.5417 0.058 Uiso 0.449(17) 1 calc PR B 3
C23 C 0.8730(16) 0.4550(16) 0.664(2) 0.090(7) Uani 0.449(17) 1 d P B 3
H23A H 0.9052 0.3998 0.7003 0.107 Uiso 0.449(17) 1 calc PR B 3
H23B H 0.9083 0.4942 0.7440 0.107 Uiso 0.449(17) 1 calc PR B 3
O2 O 0.4475(6) 0.5399(3) 0.6422(4) 0.0754(14) Uani 0.449(17) 1 d P B 3
C24 C 0.415(4) 0.5617(18) 0.493(2) 0.103(10) Uani 0.449(17) 1 d P B 3
H24A H 0.5067 0.5759 0.4716 0.123 Uiso 0.449(17) 1 calc PR B 3
H24B H 0.3668 0.5160 0.4306 0.123 Uiso 0.449(17) 1 calc PR B 3
C25 C 0.3184(11) 0.6299(6) 0.4692(9) 0.098(3) Uani 0.449(17) 1 d P B 3
H25A H 0.2152 0.6104 0.4424 0.118 Uiso 0.449(17) 1 calc PR B 3
H25B H 0.3295 0.6619 0.3879 0.118 Uiso 0.449(17) 1 calc PR B 3
C26 C 0.348(5) 0.682(3) 0.596(5) 0.19(2) Uani 0.449(17) 1 d P B 3
H26A H 0.2646 0.6850 0.6357 0.228 Uiso 0.449(17) 1 calc PR B 3
H26B H 0.3803 0.7376 0.5798 0.228 Uiso 0.449(17) 1 calc PR B 3
C27 C 0.486(2) 0.6228(17) 0.691(3) 0.116(10) Uani 0.449(17) 1 d P B 3
H27A H 0.5798 0.6388 0.6741 0.139 Uiso 0.449(17) 1 calc PR B 3
H27B H 0.4991 0.6276 0.7942 0.139 Uiso 0.449(17) 1 calc PR B 3
O1' O 0.7096(4) 0.4592(3) 0.5988(4) 0.0626(12) Uani 0.551(17) 1 d P B 4
C20' C 0.6924(12) 0.4388(18) 0.4630(8) 0.323(15) Uani 0.551(17) 1 d P B 4
H20B H 0.6021 0.4652 0.4006 0.387 Uiso 0.551(17) 1 calc PR B 4
H20D H 0.6773 0.3794 0.4528 0.387 Uiso 0.551(17) 1 calc PR B 4
C21' C 0.8111(11) 0.4599(8) 0.4142(10) 0.120(4) Uani 0.551(17) 1 d P B 4
H21B H 0.7785 0.4944 0.3276 0.145 Uiso 0.551(17) 1 calc PR B 4
H21C H 0.8615 0.4112 0.3932 0.145 Uiso 0.551(17) 1 calc PR B 4
C22' C 0.904(3) 0.504(2) 0.535(4) 0.198(19) Uani 0.551(17) 1 d P B 4
H22C H 0.9977 0.4742 0.5773 0.238 Uiso 0.551(17) 1 calc PR B 4
H22D H 0.9272 0.5580 0.5039 0.238 Uiso 0.551(17) 1 calc PR B 4
C23' C 0.8309(14) 0.5112(9) 0.6306(15) 0.057(4) Uani 0.551(17) 1 d P B 4
H23C H 0.7969 0.5679 0.6311 0.068 Uiso 0.551(17) 1 calc PR B 4
H23D H 0.8983 0.4987 0.7274 0.068 Uiso 0.551(17) 1 calc PR B 4
O2' O 0.4475(6) 0.5399(3) 0.6422(4) 0.0754(14) Uani 0.551(17) 1 d P B 4
C24' C 0.323(2) 0.5425(9) 0.5012(16) 0.069(5) Uani 0.551(17) 1 d P B 4
H24C H 0.3469 0.5101 0.4263 0.082 Uiso 0.551(17) 1 calc PR B 4
H24D H 0.2291 0.5232 0.5122 0.082 Uiso 0.551(17) 1 calc PR B 4
C25' C 0.3184(11) 0.6299(6) 0.4692(9) 0.098(3) Uani 0.551(17) 1 d P B 4
H25C H 0.2153 0.6488 0.4284 0.118 Uiso 0.551(17) 1 calc PR B 4
H25D H 0.3727 0.6421 0.4005 0.118 Uiso 0.551(17) 1 calc PR B 4
C26' C 0.391(2) 0.6685(11) 0.6097(14) 0.057(5) Uani 0.551(17) 1 d P B 4
H26C H 0.4852 0.6931 0.6095 0.069 Uiso 0.551(17) 1 calc PR B 4
H26D H 0.3267 0.7121 0.6264 0.069 Uiso 0.551(17) 1 calc PR B 4
C27' C 0.4181(18) 0.6084(8) 0.7249(13) 0.053(4) Uani 0.551(17) 1 d P B 4
H27C H 0.3306 0.5993 0.7567 0.064 Uiso 0.551(17) 1 calc PR B 4
H27D H 0.5045 0.6224 0.8080 0.064 Uiso 0.551(17) 1 calc PR B 4

loop_
_atom_site_aniso_label
_atom_site_aniso_U_11
_atom_site_aniso_U_22
_atom_site_aniso_U_33
_atom_site_aniso_U_23
_atom_site_aniso_U_13
_atom_site_aniso_U_12
Mg1 0.0469(11) 0.0673(14) 0.0309(9) -0.0059(9) 0.0049(8) -0.0108(10)
N1 0.056(3) 0.058(3) 0.040(2) 0.003(3) 0.010(2) -0.003(3)
C1 0.081(5) 0.041(4) 0.038(3) 0.004(3) 0.014(3) 0.010(3)
C2 0.085(5) 0.049(4) 0.041(3) -0.007(3) 0.003(3) 0.009(3)
C3 0.113(7) 0.091(6) 0.060(5) -0.007(4) -0.003(5) 0.043(5)
C4 0.092(7) 0.145(9) 0.083(6) -0.037(6) -0.007(6) 0.071(7)
C5 0.052(5) 0.152(8) 0.045(4) -0.028(5) -0.001(3) 0.040(5)
C6 0.063(5) 0.066(4) 0.057(4) 0.007(3) 0.041(4) 0.023(3)
C7 0.100(6) 0.081(5) 0.061(4) -0.006(4) 0.020(4) -0.022(4)
C8 0.079(6) 0.092(8) 0.055(5) -0.016(4) 0.019(4) -0.015(5)
C9 0.239(13) 0.049(6) 0.071(6) 0.010(5) 0.068(7) -0.038(7)
C7' 0.100(6) 0.081(5) 0.061(4) -0.006(4) 0.020(4) -0.022(4)
C10 0.030(4) 0.270(14) 0.033(3) -0.016(6) 0.003(3) 0.014(6)
C11 0.100(7) 0.202(11) 0.052(4) 0.010(6) 0.000(4) -0.048(7)
C12 0.028(4) 0.374(18) 0.065(5) -0.065(8) -0.001(3) 0.007(7)
C13 0.070(5) 0.078(6) 0.066(4) -0.009(4) 0.006(4) -0.001(4)
C14 0.082(5) 0.062(5) 0.080(5) -0.004(4) 0.021(4) -0.003(4)
C15 0.071(5) 0.065(5) 0.078(5) -0.006(4) 0.002(4) -0.012(4)
C16 0.088(7) 0.090(6) 0.154(9) 0.011(6) 0.031(6) -0.006(5)
Si1 0.0729(13) 0.0608(12) 0.0605(11) -0.0004(9) 0.0060(9) 0.0195(10)
C17 0.058(5) 0.119(7) 0.090(5) 0.040(5) 0.016(4) 0.034(4)
C18 0.131(8) 0.040(5) 0.184(10) 0.003(6) 0.016(7) -0.029(5)
C19 0.210(12) 0.110(8) 0.101(6) -0.021(6) 0.000(7) 0.111(8)
O1 0.051(3) 0.082(3) 0.053(2) 0.006(2) 0.013(2) 0.005(2)
C20 0.092(8) 0.83(5) 0.034(4) 0.014(11) 0.008(5) -0.169(17)
C21 0.112(8) 0.180(11) 0.094(7) -0.002(7) 0.067(6) -0.023(7)
C22 0.045(10) 0.068(11) 0.036(8) -0.006(7) 0.019(7) 0.021(8)
C23 0.034(9) 0.098(18) 0.114(15) 0.056(13) -0.011(8) -0.005(9)
O2 0.083(3) 0.083(4) 0.051(3) -0.008(2) 0.009(2) 0.026(3)
C24 0.13(2) 0.12(2) 0.049(10) 0.026(12) 0.022(14) 0.093(18)
C25 0.118(7) 0.088(7) 0.074(5) 0.020(5) 0.009(5) 0.013(5)
C26 0.15(3) 0.13(3) 0.28(5) -0.11(3) 0.05(3) 0.07(2)
C27 0.044(13) 0.16(2) 0.124(19) 0.060(17) -0.008(12) -0.051(14)
O1' 0.051(3) 0.082(3) 0.053(2) 0.006(2) 0.013(2) 0.005(2)
C20' 0.092(8) 0.83(5) 0.034(4) 0.014(11) 0.008(5) -0.169(17)
C21' 0.112(8) 0.180(11) 0.094(7) -0.002(7) 0.067(6) -0.023(7)
C22' 0.14(2) 0.24(3) 0.31(4) -0.14(3) 0.19(3) -0.13(2)
C23' 0.049(8) 0.047(9) 0.067(8) -0.010(7) 0.008(7) -0.022(6)
O2' 0.083(3) 0.083(4) 0.051(3) -0.008(2) 0.009(2) 0.026(3)
C24' 0.104(14) 0.056(9) 0.050(8) -0.008(6) 0.031(9) 0.003(9)
C25' 0.118(7) 0.088(7) 0.074(5) 0.020(5) 0.009(5) 0.013(5)
C26' 0.083(12) 0.049(10) 0.030(7) 0.003(6) 0.003(7) 0.017(9)
C27' 0.057(9) 0.043(8) 0.056(7) 0.007(6) 0.013(6) 0.029(7)

loop_
_atom_type_symbol
_atom_type_description
_atom_type_scat_dispersion_real
_atom_type_scat_dispersion_imag
_atom_type_scat_source
C C 0.0033 0.0016 'International Tables Vol C Tables 4.2.6.8 and 6.1.1.4'
H H 0.0000 0.0000 'International Tables Vol C Tables 4.2.6.8 and 6.1.1.4'
N N 0.0061 0.0033 'International Tables Vol C Tables 4.2.6.8 and 6.1.1.4'
O O 0.0106 0.0060 'International Tables Vol C Tables 4.2.6.8 and 6.1.1.4'
Mg Mg 0.0486 0.0363 'International Tables Vol C Tables 4.2.6.8 and 6.1.1.4'
Si Si 0.0817 0.0704 'International Tables Vol C Tables 4.2.6.8 and 6.1.1.4'

loop_
_geom_angle_atom_site_label_1
_geom_angle_atom_site_label_2
_geom_angle_atom_site_label_3
_geom_angle
_geom_angle_site_symmetry_1
_geom_angle_site_symmetry_3
_geom_angle_publ_flag
N1 Mg1 O2 111.8(2) . . ?
N1 Mg1 O1 106.00(18) . . ?
O2 Mg1 O1 93.6(2) . . ?
N1 Mg1 C13 127.7(3) . . ?
O2 Mg1 C13 108.3(3) . . ?
O1 Mg1 C13 103.5(2) . . ?
N1 Mg1 Si1 27.99(15) . . ?
O2 Mg1 Si1 139.78(15) . . ?
O1 Mg1 Si1 97.74(13) . . ?
C13 Mg1 Si1 106.3(2) . . ?
C1 N1 Si1 123.5(4) . . ?
C1 N1 Mg1 117.3(4) . . ?
Si1 N1 Mg1 118.1(3) . . ?
N1 C1 C2 121.5(6) . . ?
N1 C1 C6 117.8(5) . . ?
C2 C1 C6 120.5(5) . . ?
C3 C2 C1 120.8(8) . . ?
C3 C2 C7 118.3(7) . . ?
C1 C2 C7 120.9(6) . . ?
C4 C3 C2 118.5(9) . . ?
C5 C4 C3 122.9(8) . . ?
C4 C5 C6 123.1(8) . . ?
C10 C6 C5 122.9(7) . . ?
C10 C6 C1 122.8(6) . . ?
C5 C6 C1 113.8(7) . . ?
C2 C7 C8 114.6(6) . . ?
C2 C7 C9 106.8(8) . . ?
C8 C7 C9 108.4(7) . . ?
C6 C10 C11 114.9(6) . . ?
C6 C10 C12 107.8(10) . . ?
C11 C10 C12 109.9(7) . . ?
C14 C13 Mg1 123.7(5) . . ?
C13 C14 C15 118.2(6) . . ?
C16 C15 C14 116.4(7) . . ?
N1 Si1 C19 108.7(3) . . ?
N1 Si1 C18 116.6(4) . . ?
C19 Si1 C18 105.7(5) . . ?
N1 Si1 C17 114.5(3) . . ?
C19 Si1 C17 107.6(5) . . ?
C18 Si1 C17 102.9(4) . . ?
N1 Si1 Mg1 33.93(15) . . ?
C19 Si1 Mg1 76.0(3) . . ?
C18 Si1 Mg1 119.2(3) . . ?
C17 Si1 Mg1 135.4(3) . . ?
C20 O1 C23 101.9(11) . . ?
C20 O1 Mg1 124.1(6) . . ?
C23 O1 Mg1 125.2(7) . . ?
O1 C20 C21 114.6(10) . . ?
C22 C21 C20 104.8(10) . . ?
C21 C22 C23 106.3(17) . . ?
O1 C23 C22 102.3(12) . . ?
C24 O2 C27 92.8(18) . . ?
C24 O2 Mg1 116.2(8) . . ?
C27 O2 Mg1 130.8(10) . . ?
C25 C24 O2 106.7(13) . . ?
C24 C25 C26 112.5(19) . . ?
C25 C26 C27 92(2) . . ?
O2 C27 C26 107(2) . . ?

loop_
_geom_bond_atom_site_label_1
_geom_bond_atom_site_label_2
_geom_bond_distance
_geom_bond_site_symmetry_2
_geom_bond_publ_flag
Mg1 N1 2.027(4) . ?
Mg1 O2 2.029(5) . ?
Mg1 O1 2.058(4) . ?
Mg1 C13 2.189(7) . ?
Mg1 Si1 3.203(2) . ?
N1 C1 1.371(7) . ?
N1 Si1 1.704(5) . ?
C1 C2 1.441(9) . ?
C1 C6 1.516(9) . ?
C2 C3 1.427(10) . ?
C2 C7 1.443(10) . ?
C3 C4 1.405(13) . ?
C4 C5 1.382(14) . ?
C5 C6 1.456(9) . ?
C6 C10 1.318(11) . ?
C7 C8 1.551(10) . ?
C7 C9 1.633(11) . ?
C10 C11 1.577(12) . ?
C10 C12 1.606(10) . ?
C13 C14 1.420(9) . ?
C14 C15 1.530(9) . ?
C15 C16 1.454(11) . ?
Si1 C19 1.837(9) . ?
Si1 C18 1.853(9) . ?
Si1 C17 1.886(8) . ?
O1 C20 1.335(12) . ?
O1 C23 1.491(15) . ?
C20 C21 1.404(12) . ?
C21 C22 1.40(2) . ?
C22 C23 1.52(3) . ?
O2 C24 1.45(2) . ?
O2 C27 1.46(3) . ?
C24 C25 1.42(2) . ?
C25 C26 1.47(4) . ?
C26 C27 1.68(5) . ?
C22' C23' 1.34(3) . ?
C26' C27' 1.46(2) . ?
